data_1532523
loop_
_publ_author_name
'Hoppe, R.'
'Bernet, K.'
'Moeller, A.'

_publ_section_title
;
 Einkristall-Synthese hochschmelzender Oxyde bei niederer Temperatur:
 gamma-(Li4 (Si O4)) - ohne Fehlordnung, isotyp mit Na4 (Sn O4). (Was
 heisst 'Isotypie'?)
;
_journal_name_full 'Zeitschrift fuer Anorganische und Allgemeine Chemie'
_journal_page_first 1285
_journal_page_last 1293
_journal_volume 629
_journal_year 2003
_chemical_formula_sum 'Li4 O4 Si'
_chemical_name_systematic 'Li4 (Si O4)'
_space_group_IT_number 2
_symmetry_space_group_name_Hall '-P 1'
_symmetry_space_group_name_H-M 'P -1'
_cell_angle_alpha 124.15
_cell_angle_beta 97.18
_cell_angle_gamma 100.26
_cell_formula_units_Z 2
_cell_length_a 7.519
_cell_length_b 5.648
_cell_length_c 5.031
_cell_volume 167.214
_citation_journal_id_ASTM ZAACAB
_cod_data_source_file Hoppe_ZAACAB_2003_1052.cif
_cod_data_source_block Li4O4Si1
_cod_original_cell_volume 167.2144
_cod_original_formula_sum 'Li4 O4 Si1'
_cod_database_code 1532523

loop_
_symmetry_equiv_pos_as_xyz
x,y,z
-x,-y,-z

loop_
_atom_site_label
_atom_site_type_symbol
_atom_site_fract_x
_atom_site_fract_y
_atom_site_fract_z
_atom_site_occupancy
_atom_site_U_iso_or_equiv
O4 O-2 0.8063 0.361 0.3465 1 0.0
Li4 Li+1 0.9945 0.7629 0.498 1 0.0
Li1 Li+1 0.4428 0.4899 0.7265 1 0.0
Li3 Li+1 0.1919 0.3901 0.178 1 0.0
Si1 Si+4 0.2373 0.842 0.0598 1 0.0
O3 O-2 0.0487 0.8502 0.1851 1 0.0
O2 O-2 0.3679 0.1794 0.2095 1 0.0
Li2 Li+1 0.4072 0.9248 0.6727 1 0.0
O1 O-2 0.373 0.7008 0.1811 1 0.0
